data_1552024
loop_
_publ_author_name
'Qi-Qiang Wang'
'Sergio Gonell'
'Stefan H. A. M. Leenders'
'Maximilian Durr'
'Ivana Ivanovic-Burmazovic'
'Joost N. H. Reek'

_publ_section_title
;
 Self-assembled nanospheres with multiple endohedral binding sites
 pre-organize catalysts and substrates for highly efficient reactions
;
_journal_name_full 'Nature Chemistry'
_journal_page_first 225
_journal_page_last 230
_journal_paper_doi 10.1038/nchem.2425
_journal_volume 8
_journal_year 2016
_chemical_formula_sum 'C24 H20 F3 N5 O4 S'
_chemical_formula_weight 531.51
_space_group_crystal_system monoclinic
_space_group_IT_number 14
_space_group_name_Hall '-P 2yn'
_space_group_name_H-M_alt 'P 1 21/n 1'
_atom_sites_solution_hydrogens mixed
_cell_angle_alpha 90
_cell_angle_beta 102.967(3)
_cell_angle_gamma 90
_cell_formula_units_Z 4
_cell_length_a 11.8433(14)
_cell_length_b 16.994(2)
_cell_length_c 12.4738(14)
_cell_measurement_temperature 150(2)
_cell_volume 2446.5(5)
_computing_structure_refinement 'SHELXL-2014/7 (Sheldrick, 2014)'
_diffrn_ambient_temperature 150(2)
_diffrn_measured_fraction_theta_full 0.997
_diffrn_measured_fraction_theta_max 0.994
_diffrn_measurement_device_type 'Bruker D8 Quest ECO PHOTON 50'
_diffrn_radiation_type MoK\a
_diffrn_radiation_wavelength 0.71073
_diffrn_reflns_av_R_equivalents 0.0399
_diffrn_reflns_av_unetI/netI 0.0291
_diffrn_reflns_Laue_measured_fraction_full 0.997
_diffrn_reflns_Laue_measured_fraction_max 0.994
_diffrn_reflns_limit_h_max 14
_diffrn_reflns_limit_h_min -14
_diffrn_reflns_limit_k_max 20
_diffrn_reflns_limit_k_min -20
_diffrn_reflns_limit_l_max 15
_diffrn_reflns_limit_l_min -15
_diffrn_reflns_number 22502
_diffrn_reflns_point_group_measured_fraction_full 0.997
_diffrn_reflns_point_group_measured_fraction_max 0.994
_diffrn_reflns_theta_full 25.242
_diffrn_reflns_theta_max 25.458
_diffrn_reflns_theta_min 2.060
_diffrn_source 'sealed tube'
_exptl_absorpt_coefficient_mu 0.197
_exptl_absorpt_correction_T_max 0.7452
_exptl_absorpt_correction_T_min 0.6223
_exptl_absorpt_correction_type multi-scan
_exptl_absorpt_process_details 'SADABS V2014/4 (Bruker AXS Inc.)'
_exptl_crystal_colour yellow
_exptl_crystal_density_diffrn 1.443
_exptl_crystal_description block
_exptl_crystal_F_000 1096
_exptl_crystal_size_max 0.419
_exptl_crystal_size_mid 0.245
_exptl_crystal_size_min 0.192
_refine_diff_density_max 0.410
_refine_diff_density_min -0.346
_refine_diff_density_rms 0.047
_refine_ls_extinction_coef .
_refine_ls_extinction_method none
_refine_ls_goodness_of_fit_ref 0.912
_refine_ls_hydrogen_treatment mixed
_refine_ls_matrix_type full
_refine_ls_number_parameters 350
_refine_ls_number_reflns 4505
_refine_ls_number_restraints 0
_refine_ls_restrained_S_all 0.912
_refine_ls_R_factor_all 0.0584
_refine_ls_R_factor_gt 0.0413
_refine_ls_shift/su_max 0.000
_refine_ls_shift/su_mean 0.000
_refine_ls_structure_factor_coef Fsqd
_refine_ls_weighting_details 'w=1/[\s^2^(Fo^2^)+(0.0662P)^2^+2.0677P] where P=(Fo^2^+2Fc^2^)/3'
_refine_ls_weighting_scheme calc
_refine_ls_wR_factor_gt 0.1038
_refine_ls_wR_factor_ref 0.1176
_reflns_Friedel_coverage 0.000
_reflns_Friedel_fraction_full .
_reflns_Friedel_fraction_max .
_reflns_number_gt 3547
_reflns_number_total 4505
_reflns_threshold_expression 'I > 2\s(I)'
_cod_data_source_file nchem.2425-s2.cif
_cod_data_source_block WQQ116a_0m_a
_cod_original_sg_symbol_H-M 'P 21/n'
_cod_database_code 1552024
_shelx_space_group_comment
;
The symmetry employed for this shelxl refinement is uniquely defined
by the following loop, which should always be used as a source of
symmetry information in preference to the above space-group names.
They are only intended as comments.
;
_shelx_estimated_absorpt_t_min 0.922
_shelx_estimated_absorpt_t_max 0.963

loop_
_space_group_symop_operation_xyz
'x, y, z'
'-x+1/2, y+1/2, -z+1/2'
'-x, -y, -z'
'x-1/2, -y-1/2, z-1/2'

loop_
_atom_site_label
_atom_site_type_symbol
_atom_site_fract_x
_atom_site_fract_y
_atom_site_fract_z
_atom_site_U_iso_or_equiv
_atom_site_adp_type
_atom_site_occupancy
_atom_site_site_symmetry_order
_atom_site_calc_flag
_atom_site_refinement_flags_posn
_atom_site_refinement_flags_adp
_atom_site_refinement_flags_occupancy
_atom_site_disorder_assembly
_atom_site_disorder_group
S001 S 0.46045(4) 0.86097(3) 0.72300(4) 0.02834(15) Uani 1 1 d . . . . .
O1 O 0.59417(11) 0.49674(8) 0.66743(12) 0.0274(3) Uani 1 1 d . . . . .
O2 O 0.57547(14) 0.86860(10) 0.70764(18) 0.0529(5) Uani 1 1 d . . . . .
O3 O 0.43595(14) 0.78425(10) 0.75904(16) 0.0501(5) Uani 1 1 d . . . . .
N5 N 0.60965(16) 0.65146(11) 0.78208(15) 0.0282(4) Uani 1 1 d . . . . .
N4 N 0.73923(17) 0.74300(10) 0.74743(15) 0.0284(4) Uani 1 1 d . . . . .
N2 N 0.36567(16) 0.66629(11) 1.11179(15) 0.0330(4) Uani 1 1 d . . . . .
N3 N 0.78720(14) 0.61266(10) 0.75193(14) 0.0266(4) Uani 1 1 d . . . . .
H3 H 0.8483 0.6262 0.7270 0.032 Uiso 1 1 calc R U . . .
O4 O 0.42192(18) 0.92549(12) 0.77822(16) 0.0587(5) Uani 1 1 d . . . . .
N1 N 1.00386(15) 0.35810(10) 0.32240(16) 0.0334(4) Uani 1 1 d . . . . .
F3 F 0.3904(2) 0.93744(11) 0.54067(15) 0.0919(7) Uani 1 1 d . . . . .
C13 C 0.51418(16) 0.44058(11) 0.62537(15) 0.0223(4) Uani 1 1 d . . . . .
C8 C 0.52522(17) 0.38501(11) 0.54506(15) 0.0235(4) Uani 1 1 d . . . . .
C23 C 0.71182(16) 0.66827(11) 0.75934(15) 0.0227(4) Uani 1 1 d . . . . .
C14 C 0.40490(17) 0.49583(12) 0.75319(16) 0.0263(4) Uani 1 1 d . . . . .
C3 C 0.80567(17) 0.36597(11) 0.40940(16) 0.0253(4) Uani 1 1 d . . . . .
C16 C 0.38733(17) 0.57980(11) 0.92565(16) 0.0249(4) Uani 1 1 d . . . . .
C7 C 0.62477(18) 0.37979(11) 0.49780(16) 0.0254(4) Uani 1 1 d . . . . .
C12 C 0.41247(17) 0.44305(11) 0.66527(16) 0.0245(4) Uani 1 1 d . . . . .
C2 C 0.80319(17) 0.32840(12) 0.30946(17) 0.0281(4) Uani 1 1 d . . . . .
H00K H 0.7340 0.3046 0.2692 0.034 Uiso 1 1 calc R U . . .
C15 C 0.39767(17) 0.53530(12) 0.83100(17) 0.0267(4) Uani 1 1 d . . . . .
C21 C 0.71569(17) 0.47874(12) 0.68827(18) 0.0296(5) Uani 1 1 d . . . . .
H00H H 0.7457 0.4889 0.6216 0.035 Uiso 1 1 calc R U . . .
H00J H 0.7288 0.4226 0.7084 0.035 Uiso 1 1 calc R U . . .
C17 C 0.28046(19) 0.58736(12) 0.95431(17) 0.0292(5) Uani 1 1 d . . . . .
H00N H 0.2130 0.5632 0.9112 0.035 Uiso 1 1 calc R U . . .
C6 C 0.70516(18) 0.37181(11) 0.45513(17) 0.0269(4) Uani 1 1 d . . . . .
C18 C 0.27482(19) 0.63077(13) 1.04667(18) 0.0327(5) Uani 1 1 d . . . . .
H00P H 0.2016 0.6357 1.0651 0.039 Uiso 1 1 calc R U . . .
C1 C 0.90330(18) 0.32643(13) 0.27021(18) 0.0313(5) Uani 1 1 d . . . . .
H00Q H 0.9005 0.3010 0.2019 0.038 Uiso 1 1 calc R U . . .
C22 C 0.77734(19) 0.53053(12) 0.78171(18) 0.0312(5) Uani 1 1 d . . . . .
H00M H 0.7353 0.5279 0.8418 0.037 Uiso 1 1 calc R U . . .
H00R H 0.8561 0.5092 0.8105 0.037 Uiso 1 1 calc R U . . .
C9 C 0.43253(18) 0.33327(12) 0.50666(16) 0.0279(4) Uani 1 1 d . . . . .
H00S H 0.4394 0.2946 0.4535 0.033 Uiso 1 1 calc R U . . .
F1 F 0.3972(3) 0.81306(13) 0.52128(16) 0.1278(11) Uani 1 1 d . . . . .
C11 C 0.32114(18) 0.39215(12) 0.62365(17) 0.0290(5) Uani 1 1 d . . . . .
H00U H 0.2517 0.3950 0.6495 0.035 Uiso 1 1 calc R U . . .
C20 C 0.48235(18) 0.61589(13) 0.99319(17) 0.0300(5) Uani 1 1 d . . . . .
H00V H 0.5569 0.6117 0.9773 0.036 Uiso 1 1 calc R U . . .
C10 C 0.33177(18) 0.33735(13) 0.54435(17) 0.0310(5) Uani 1 1 d . . . . .
H00W H 0.2695 0.3025 0.5159 0.037 Uiso 1 1 calc R U . . .
C4 C 0.91080(19) 0.39825(13) 0.46499(19) 0.0343(5) Uani 1 1 d . . . . .
H00X H 0.9170 0.4236 0.5339 0.041 Uiso 1 1 calc R U . . .
C19 C 0.4675(2) 0.65789(13) 1.08369(18) 0.0344(5) Uani 1 1 d . . . . .
H00Y H 0.5336 0.6823 1.1287 0.041 Uiso 1 1 calc R U . . .
C5 C 1.00535(19) 0.39278(13) 0.4184(2) 0.0381(5) Uani 1 1 d . . . . .
H00Z H 1.0763 0.4152 0.4573 0.046 Uiso 1 1 calc R U . . .
F2 F 0.26201(19) 0.86462(16) 0.5852(3) 0.1354(12) Uani 1 1 d . . . . .
C24 C 0.3729(3) 0.86917(16) 0.5856(2) 0.0624(9) Uani 1 1 d . . . . .
H4 H 0.801(2) 0.7544(13) 0.7251(18) 0.027(6) Uiso 1 1 d . . . . .
H4A H 0.682(2) 0.7795(15) 0.7417(19) 0.036(6) Uiso 1 1 d . . . . .
H5A H 0.558(2) 0.6909(15) 0.7805(18) 0.032(6) Uiso 1 1 d . . . . .
H5 H 0.583(2) 0.6057(16) 0.7690(19) 0.034(6) Uiso 1 1 d . . . . .

loop_
_atom_site_aniso_label
_atom_site_aniso_U_11
_atom_site_aniso_U_22
_atom_site_aniso_U_33
_atom_site_aniso_U_23
_atom_site_aniso_U_13
_atom_site_aniso_U_12
S001 0.0200(3) 0.0301(3) 0.0347(3) 0.0013(2) 0.0057(2) -0.00102(19)
O1 0.0237(7) 0.0218(7) 0.0367(8) -0.0053(6) 0.0070(6) -0.0010(5)
O2 0.0250(9) 0.0449(10) 0.0917(15) 0.0258(10) 0.0191(9) 0.0023(7)
O3 0.0307(9) 0.0440(10) 0.0747(13) 0.0194(9) 0.0098(8) -0.0064(7)
N5 0.0290(10) 0.0215(9) 0.0378(10) -0.0007(7) 0.0153(8) -0.0026(8)
N4 0.0278(10) 0.0244(9) 0.0356(10) 0.0033(7) 0.0128(8) -0.0025(8)
N2 0.0401(11) 0.0316(10) 0.0295(10) -0.0039(8) 0.0124(8) 0.0056(8)
N3 0.0239(9) 0.0259(9) 0.0310(9) -0.0023(7) 0.0083(7) -0.0019(7)
O4 0.0754(14) 0.0555(12) 0.0481(11) -0.0069(9) 0.0199(10) 0.0189(10)
N1 0.0254(9) 0.0295(9) 0.0468(11) -0.0004(8) 0.0112(8) 0.0012(7)
F3 0.160(2) 0.0599(12) 0.0480(10) 0.0150(9) 0.0072(11) 0.0530(13)
C13 0.0252(10) 0.0210(9) 0.0205(9) 0.0017(7) 0.0044(8) -0.0010(8)
C8 0.0275(10) 0.0229(10) 0.0202(9) 0.0019(7) 0.0056(8) 0.0038(8)
C23 0.0253(10) 0.0246(10) 0.0183(9) -0.0014(7) 0.0052(8) -0.0026(8)
C14 0.0253(10) 0.0270(10) 0.0278(11) 0.0010(8) 0.0087(8) 0.0000(8)
C3 0.0261(10) 0.0229(10) 0.0266(10) 0.0007(8) 0.0056(8) 0.0021(8)
C16 0.0308(11) 0.0216(9) 0.0237(10) 0.0024(8) 0.0093(8) 0.0023(8)
C7 0.0320(11) 0.0206(10) 0.0234(10) -0.0027(8) 0.0057(9) 0.0004(8)
C12 0.0285(10) 0.0240(10) 0.0217(10) 0.0002(8) 0.0072(8) 0.0009(8)
C2 0.0240(10) 0.0305(11) 0.0290(11) -0.0037(9) 0.0043(8) -0.0013(8)
C15 0.0276(11) 0.0270(10) 0.0269(11) 0.0009(9) 0.0087(8) -0.0011(8)
C21 0.0260(10) 0.0254(10) 0.0358(12) -0.0049(9) 0.0038(9) 0.0024(8)
C17 0.0318(11) 0.0285(11) 0.0296(11) 0.0003(9) 0.0119(9) -0.0036(8)
C6 0.0299(11) 0.0251(10) 0.0254(10) -0.0021(8) 0.0055(9) 0.0009(8)
C18 0.0343(12) 0.0332(12) 0.0353(12) 0.0001(9) 0.0176(10) 0.0015(9)
C1 0.0306(11) 0.0344(12) 0.0304(11) -0.0034(9) 0.0101(9) 0.0025(9)
C22 0.0325(11) 0.0246(10) 0.0330(12) -0.0029(9) 0.0002(9) 0.0029(9)
C9 0.0336(11) 0.0274(10) 0.0217(10) -0.0037(8) 0.0040(8) 0.0002(9)
F1 0.231(3) 0.0698(13) 0.0504(11) -0.0262(10) -0.0364(14) 0.0689(16)
C11 0.0281(11) 0.0319(11) 0.0281(11) -0.0006(9) 0.0088(9) -0.0034(9)
C20 0.0282(11) 0.0347(11) 0.0285(11) -0.0024(9) 0.0089(9) 0.0029(9)
C10 0.0306(11) 0.0316(11) 0.0299(11) -0.0037(9) 0.0048(9) -0.0066(9)
C4 0.0325(12) 0.0346(12) 0.0343(12) -0.0083(10) 0.0041(9) -0.0018(9)
C19 0.0346(12) 0.0362(12) 0.0327(12) -0.0067(9) 0.0080(10) 0.0000(9)
C5 0.0254(11) 0.0360(12) 0.0500(14) -0.0071(11) 0.0023(10) -0.0033(9)
F2 0.0519(13) 0.136(2) 0.175(3) -0.0077(19) -0.0656(15) 0.0138(13)
C24 0.078(2) 0.0421(16) 0.0515(17) -0.0078(13) -0.0188(15) 0.0248(14)

loop_
_atom_type_symbol
_atom_type_description
_atom_type_scat_dispersion_real
_atom_type_scat_dispersion_imag
_atom_type_scat_source
C C 0.0033 0.0016 'International Tables Vol C Tables 4.2.6.8 and 6.1.1.4'
H H 0.0000 0.0000 'International Tables Vol C Tables 4.2.6.8 and 6.1.1.4'
N N 0.0061 0.0033 'International Tables Vol C Tables 4.2.6.8 and 6.1.1.4'
O O 0.0106 0.0060 'International Tables Vol C Tables 4.2.6.8 and 6.1.1.4'
F F 0.0171 0.0103 'International Tables Vol C Tables 4.2.6.8 and 6.1.1.4'
S S 0.1246 0.1234 'International Tables Vol C Tables 4.2.6.8 and 6.1.1.4'

loop_
_geom_angle_atom_site_label_1
_geom_angle_atom_site_label_2
_geom_angle_atom_site_label_3
_geom_angle
_geom_angle_site_symmetry_1
_geom_angle_site_symmetry_3
O4 S001 O2 114.54(12) . .
O4 S001 O3 116.14(12) . .
O2 S001 O3 113.15(10) . .
O4 S001 C24 102.86(12) . .
O2 S001 C24 103.24(15) . .
O3 S001 C24 104.84(13) . .
C13 O1 C21 120.10(15) . .
C19 N2 C18 116.27(18) . .
C23 N3 C22 125.13(17) . .
C5 N1 C1 116.56(18) . .
O1 C13 C12 114.83(16) . .
O1 C13 C8 125.26(17) . .
C12 C13 C8 119.86(17) . .
C9 C8 C13 118.28(18) . .
C9 C8 C7 118.22(18) . .
C13 C8 C7 123.47(18) . .
N3 C23 N4 119.46(18) . .
N3 C23 N5 121.50(18) . .
N4 C23 N5 119.01(18) . .
C15 C14 C12 175.3(2) . .
C4 C3 C2 117.51(18) . .
C4 C3 C6 120.21(19) . .
C2 C3 C6 122.28(18) . .
C20 C16 C17 117.52(18) . .
C20 C16 C15 121.78(18) . .
C17 C16 C15 120.69(19) . .
C6 C7 C8 176.3(2) . .
C11 C12 C13 120.42(18) . .
C11 C12 C14 119.81(18) . .
C13 C12 C14 119.70(17) . .
C1 C2 C3 118.70(19) . .
C14 C15 C16 177.8(2) . .
O1 C21 C22 107.84(16) . .
C18 C17 C16 118.6(2) . .
C7 C6 C3 176.1(2) . .
N2 C18 C17 124.3(2) . .
N1 C1 C2 124.1(2) . .
N3 C22 C21 114.46(17) . .
C10 C9 C8 121.49(19) . .
C10 C11 C12 119.81(19) . .
C19 C20 C16 119.36(19) . .
C9 C10 C11 120.11(19) . .
C5 C4 C3 118.9(2) . .
N2 C19 C20 123.9(2) . .
N1 C5 C4 124.2(2) . .
F2 C24 F1 108.0(3) . .
F2 C24 F3 107.5(2) . .
F1 C24 F3 107.4(3) . .
F2 C24 S001 111.2(3) . .
F1 C24 S001 111.48(19) . .
F3 C24 S001 111.1(2) . .

loop_
_geom_bond_atom_site_label_1
_geom_bond_atom_site_label_2
_geom_bond_distance
_geom_bond_site_symmetry_2
S001 O4 1.4234(18) .
S001 O2 1.4235(16) .
S001 O3 1.4298(17) .
S001 C24 1.798(3) .
O1 C13 1.364(2) .
O1 C21 1.437(2) .
N5 C23 1.334(3) .
N4 C23 1.327(3) .
N2 C19 1.337(3) .
N2 C18 1.338(3) .
N3 C23 1.317(3) .
N3 C22 1.456(3) .
N1 C5 1.331(3) .
N1 C1 1.336(3) .
F3 C24 1.325(4) .
C13 C12 1.404(3) .
C13 C8 1.404(3) .
C8 C9 1.404(3) .
C8 C7 1.434(3) .
C14 C15 1.199(3) .
C14 C12 1.435(3) .
C3 C4 1.394(3) .
C3 C2 1.395(3) .
C3 C6 1.434(3) .
C16 C20 1.388(3) .
C16 C17 1.396(3) .
C16 C15 1.430(3) .
C7 C6 1.198(3) .
C12 C11 1.391(3) .
C2 C1 1.381(3) .
C21 C22 1.511(3) .
C17 C18 1.382(3) .
C9 C10 1.379(3) .
F1 C24 1.319(3) .
C11 C10 1.385(3) .
C20 C19 1.380(3) .
C4 C5 1.375(3) .
F2 C24 1.315(4) .
